data_1008872
loop_
_publ_author_name
'Eisenmann, B'
'Klein, J'

_publ_section_title
;
Dimere Zintl-Anionen (Sn2 As6)10- und (Sn2 Sb6)10- in Alkaliverbindungen
;
_journal_coden_ASTM ZEKRDZ
_journal_name_full
;
Zeitschrift fuer Kristallographie (149,1979-)
;
_journal_page_first 213
_journal_page_last 229
_journal_volume 196
_journal_year 1991
_chemical_formula_structural 'Na10 (As2 (Sn As2)2)'
_chemical_formula_sum 'As6 Na10 Sn2'
_chemical_name_systematic
;
Decasodium di-$-mue-arsenido-bis(diarsenidostannate)
;
_space_group_IT_number 14
_symmetry_cell_setting monoclinic
_symmetry_Int_Tables_number 14
_symmetry_space_group_name_Hall '-P 2yn'
_symmetry_space_group_name_H-M 'P 1 21/n 1'
_cell_angle_alpha 90
_cell_angle_beta 90.3(1)
_cell_angle_gamma 90
_cell_formula_units_Z 2
_cell_length_a 13.716(6)
_cell_length_b 7.642(4)
_cell_length_c 8.527(5)
_cell_volume 893.8
_exptl_crystal_density_meas 3.4
_refine_ls_R_factor_all 0.072
_cod_database_code 1008872

loop_
_symmetry_equiv_pos_as_xyz
x,y,z
1/2+x,1/2-y,1/2+z
-x,-y,-z
1/2-x,1/2+y,1/2-z

loop_
_atom_site_aniso_label
_atom_site_aniso_U_11
_atom_site_aniso_U_12
_atom_site_aniso_U_13
_atom_site_aniso_U_22
_atom_site_aniso_U_23
_atom_site_aniso_U_33
Sn1 0.0075(4) 0.0001(3) 0.0004(3) 0.0069(4) 0.0002(3) 0.0074(4)
As1 0.0110(6) -0.0007(5) -0.0019(4) 0.0116(6) -0.0017(5) 0.0110(6)
As2 0.0132(6) 0.0006(5) -0.0002(4) 0.0121(6) 0.0030(5) 0.0085(6)
As3 0.0097(6) 0.0009(5) 0.0022(4) 0.0076(6) -0.0008(5) 0.0125(6)
Na1 0.0229(30) 0.0030(25) -0.0032(23) 0.0208(31) -0.0032(24) 0.0153(27)
Na2 0.0228(31) -0.0006(26) 0.0009(23) 0.0251(34) -0.0013(25) 0.0134(27)
Na3 0.0377(39) 0.0147(30) 0.0088(27) 0.0244(34) 0.0062(27) 0.0193(31)
Na4 0.0289(36) -0.0001(29) -0.0030(27) 0.0338(34) 0.0027(28) 0.0270(34)
Na5 0.0336(37) 0.0096(28) -0.0002(26) 0.0191(32) -0.0032(25) 0.0204(31)

loop_
_atom_site_label
_atom_site_type_symbol
_atom_site_symmetry_multiplicity
_atom_site_Wyckoff_symbol
_atom_site_fract_x
_atom_site_fract_y
_atom_site_fract_z
_atom_site_occupancy
_atom_site_attached_hydrogens
_atom_site_calc_flag
Sn1 Sn4+ 4 e 0.0891(1) 0.1468(1) 0.4276(1) 1. 0 d
As1 As3- 4 e 0.2365(1) 0.2459(1) 0.5976(1) 1. 0 d
As2 As3- 4 e 0.0822(1) 0.2677(1) 0.1426(1) 1. 0 d
As3 As3- 4 e 0.9286(1) 0.2086(1) 0.5942(1) 1. 0 d
Na1 Na1+ 4 e 0.7425(4) 0.1432(5) 0.4281(6) 1. 0 d
Na2 Na1+ 4 e 0.4177(4) 0.1618(5) 0.4226(6) 1. 0 d
Na3 Na1+ 4 e 0.0884(4) 0.0225(6) 0.8319(7) 1. 0 d
Na4 Na1+ 4 e 0.0886(4) 0.5390(6) 0.6776(6) 1. 0 d
Na5 Na1+ 4 e 0.2589(4) 0.9956(5) 0.1700(6) 1. 0 d

loop_
_atom_type_symbol
_atom_type_oxidation_number
Sn4+ 4.000
As3- -3.000
Na1+ 1.000
